data_9013579
loop_
_publ_author_name
'Kyono, A.'

_publ_section_title
;Molecular conformation and anion configuration variations for As4S4 and
 As4Se4 in an anion-substituted solid solution Locality: synthetic Note:
 S1Se1-14
;
_journal_name_full 'American Mineralogist'
_journal_page_first 451
_journal_page_last 460
_journal_paper_doi 10.2138/am.2009.3075
_journal_volume 94
_journal_year 2009
_chemical_compound_source Synthetic
_chemical_formula_sum 'As S0.84 Se0.16'
_chemical_name_mineral Realgar
_space_group_IT_number 14
_symmetry_space_group_name_Hall '-P 2yn'
_symmetry_space_group_name_H-M 'P 1 21/n 1'
_cell_angle_alpha 90
_cell_angle_beta 106.444
_cell_angle_gamma 90
_cell_formula_units_Z 16
_cell_length_a 9.3874
_cell_length_b 13.6002
_cell_length_c 6.6233
_cell_volume 811.012
_database_code_amcsd 0004869
_exptl_crystal_density_diffrn 3.751
_cod_original_formula_sum 'As (S.84 Se.16)'
_cod_database_code 9013579

loop_
_space_group_symop_operation_xyz
x,y,z
1/2+x,1/2-y,1/2+z
1/2-x,1/2+y,1/2-z
-x,-y,-z

loop_
_atom_site_aniso_label
_atom_site_aniso_U_11
_atom_site_aniso_U_22
_atom_site_aniso_U_33
_atom_site_aniso_U_12
_atom_site_aniso_U_13
_atom_site_aniso_U_23
As1 0.02910 0.02110 0.02680 -0.00390 0.00690 -0.00400
As2 0.02420 0.02230 0.02980 -0.00050 0.01070 0.00110
As3 0.02570 0.02850 0.02210 -0.00250 0.00640 -0.00280
As4 0.02540 0.02550 0.02930 0.00490 0.00360 0.00310
SX1 0.03700 0.02790 0.03300 0.00290 0.01540 -0.00110
SeX1 0.03700 0.02790 0.03300 0.00290 0.01540 -0.00110
SX2 0.03300 0.02680 0.03170 -0.00310 0.01180 0.00230
SeX2 0.03300 0.02680 0.03170 -0.00310 0.01180 0.00230
SX3 0.03600 0.02800 0.03610 0.00670 0.01130 0.00860
SeX3 0.03600 0.02800 0.03610 0.00670 0.01130 0.00860
SX4 0.03300 0.03230 0.03060 0.00950 0.01160 -0.00380
SeX4 0.03300 0.03230 0.03060 0.00950 0.01160 -0.00380

loop_
_atom_site_label
_atom_site_fract_x
_atom_site_fract_y
_atom_site_fract_z
_atom_site_occupancy
_atom_site_U_iso_or_equiv
_atom_site_type_symbol
_atom_site_attached_hydrogens
As1 0.12090 -0.02041 0.76250 1.00000 0.02580 As 0
As2 0.42429 0.13968 0.85740 1.00000 0.02480 As 0
As3 0.32160 0.12759 0.17750 1.00000 0.02550 As 0
As4 0.04054 0.16105 0.71310 1.00000 0.02760 As 0
SX1 0.34493 -0.00749 0.69874 0.81200 0.03150 S 0
SeX1 0.34493 -0.00749 0.69874 0.18800 0.03150 Se 0
SX2 0.21445 -0.02433 0.11905 0.80700 0.03000 S 0
SeX2 0.21445 -0.02433 0.11905 0.19300 0.03000 Se 0
SX3 0.23941 0.22734 0.63880 0.88900 0.03330 S 0
SeX3 0.23941 0.22734 0.63880 0.11100 0.03330 Se 0
SX4 0.10719 0.21272 0.05311 0.85200 0.03140 S 0
SeX4 0.10719 0.21272 0.05311 0.14800 0.03140 Se 0

loop_
_cod_changelog_entry_id
_cod_changelog_entry_author
_cod_changelog_entry_date
_cod_changelog_entry_text
1
;cod-tools version 3.8.0
Id: cif_guess_AMCSD_atom_types 9581 2023-05-17 12:35:41Z saulius
;
2023-05-23T09:24:53+03:00
;Derived atom types and hydrogen counts
from atom names that follow the AMCSD naming convention
(Wat == water, O-H == hydroxyl).
;

loop_
_cod_related_entry_id
_cod_related_entry_database
_cod_related_entry_code
1 AMCSD 0004869
